data_4074300
loop_
_publ_author_name
'Meredith, M. Brett'
'Crisp, Jeffrey A.'
'Brady, Erik D.'
'Hanusa, Timothy P.'
'Yee, Gordon T.'
'Brooks, Neil R.'
'Kucera, Benjamin E.'
'Young, Victor G.'

_publ_section_title
;
 High-Spin and Spin-Crossover Behavior in Monomethylated
 Bis(indenyl)chromium(II) Complexes
;
_journal_issue 21
_journal_name_full Organometallics
_journal_page_first 4945
_journal_paper_doi 10.1021/om060534u
_journal_volume 25
_journal_year 2006
_chemical_formula_moiety 'C20 H18 Cr'
_chemical_formula_sum 'C20 H18 Cr'
_chemical_formula_weight 310.34
_chemical_name_common 02125
_chemical_name_systematic
; 
 ? 
;
_space_group_IT_number 14
_symmetry_cell_setting monoclinic
_symmetry_space_group_name_Hall '-P 2ybc'
_symmetry_space_group_name_H-M 'P 1 21/c 1'
_atom_sites_solution_hydrogens geom
_atom_sites_solution_primary direct
_atom_sites_solution_secondary difmap
_audit_creation_method SHELXL-97
_cell_angle_alpha 90.00
_cell_angle_beta 99.357(6)
_cell_angle_gamma 90.00
_cell_formula_units_Z 2
_cell_length_a 8.703(3)
_cell_length_b 7.814(2)
_cell_length_c 11.732(4)
_cell_measurement_reflns_used 832
_cell_measurement_temperature 173(2)
_cell_measurement_theta_max 22.70
_cell_measurement_theta_min 2.37
_cell_volume 787.2(4)
_computing_cell_refinement 'SAINT, Bruker'
_computing_data_collection 'SMART, Bruker'
_computing_data_reduction 'SAINT, Bruker'
_computing_molecular_graphics 'SHELXTL, Bruker'
_computing_structure_refinement 'SHELXL-97 (Sheldrick, 1997)'
_computing_structure_solution 'SHELXS-97 (Sheldrick, 1990)'
_diffrn_ambient_temperature 173(2)
_diffrn_measured_fraction_theta_full 0.989
_diffrn_measured_fraction_theta_max 0.989
_diffrn_measurement_device_type 'Siemens SMART Platform CCD'
_diffrn_measurement_method 'area detector, omega scans per phi'
_diffrn_radiation_monochromator graphite
_diffrn_radiation_source 'fine-focus sealed tube'
_diffrn_radiation_type MoK\a
_diffrn_radiation_wavelength 0.71073
_diffrn_reflns_av_R_equivalents 0.0599
_diffrn_reflns_av_sigmaI/netI 0.0750
_diffrn_reflns_limit_h_max 10
_diffrn_reflns_limit_h_min -10
_diffrn_reflns_limit_k_max 9
_diffrn_reflns_limit_k_min -9
_diffrn_reflns_limit_l_max 12
_diffrn_reflns_limit_l_min -13
_diffrn_reflns_number 3740
_diffrn_reflns_theta_full 25.02
_diffrn_reflns_theta_max 25.02
_diffrn_reflns_theta_min 2.37
_exptl_absorpt_coefficient_mu 0.717
_exptl_absorpt_correction_T_max 0.9583
_exptl_absorpt_correction_T_min 0.8939
_exptl_absorpt_correction_type multi-scan
_exptl_absorpt_process_details 'SADABS 2.03 (Sheldrick, 2000)'
_exptl_crystal_colour black
_exptl_crystal_density_diffrn 1.309
_exptl_crystal_density_method 'not measured'
_exptl_crystal_description block
_exptl_crystal_F_000 324
_exptl_crystal_size_max 0.16
_exptl_crystal_size_mid 0.08
_exptl_crystal_size_min 0.06
_refine_diff_density_max 0.395
_refine_diff_density_min -0.459
_refine_diff_density_rms 0.078
_refine_ls_extinction_method none
_refine_ls_goodness_of_fit_ref 1.052
_refine_ls_hydrogen_treatment constr
_refine_ls_matrix_type full
_refine_ls_number_parameters 98
_refine_ls_number_reflns 1378
_refine_ls_number_restraints 0
_refine_ls_restrained_S_all 1.052
_refine_ls_R_factor_all 0.0792
_refine_ls_R_factor_gt 0.0491
_refine_ls_shift/su_max 0.000
_refine_ls_shift/su_mean 0.000
_refine_ls_structure_factor_coef Fsqd
_refine_ls_weighting_details 'calc w=1/[\s^2^(Fo^2^)+(0.0635P)^2^+0.0461P] where P=(Fo^2^+2Fc^2^)/3'
_refine_ls_weighting_scheme calc
_refine_ls_wR_factor_gt 0.1128
_refine_ls_wR_factor_ref 0.1296
_reflns_number_gt 989
_reflns_number_total 1378
_reflns_threshold_expression >2sigma(I)
_cod_data_source_file om060534usi20060619_104024.cif
_cod_data_source_block 02125
_cod_depositor_comments
;
The following automatic conversions were performed:

'_symmetry_cell_setting' value 'Monoclinic' changed to 'monoclinic'
according to /home/saulius/struct/CIF-dictionaries/cif_core.dic
dictionary named 'cif_core.dic' version 2.4.1 from 2010-06-29.

Automatic conversion script
Id: cif_fix_values 1715 2011-07-08 13:25:40Z adriana 
;
_cod_original_sg_symbol_H-M P2(1)/c
_cod_database_code 4074300

loop_
_symmetry_equiv_pos_as_xyz
'x, y, z'
'-x, y+1/2, -z+1/2'
'-x, -y, -z'
'x, -y-1/2, z-1/2'

loop_
_atom_site_label
_atom_site_type_symbol
_atom_site_fract_x
_atom_site_fract_y
_atom_site_fract_z
_atom_site_U_iso_or_equiv
_atom_site_adp_type
_atom_site_occupancy
_atom_site_symmetry_multiplicity
_atom_site_calc_flag
_atom_site_refinement_flags
Cr1 Cr 0.5000 0.0000 0.5000 0.0262(3) Uani 1 2 d S
C1 C 0.6695(4) 0.1929(4) 0.4499(3) 0.0285(8) Uani 1 1 d .
C2 C 0.6091(4) 0.0976(5) 0.3509(3) 0.0292(9) Uani 1 1 d .
H2A H 0.6723 0.0274 0.3043 0.035 Uiso 1 1 calc R
C3 C 0.4477(4) 0.1410(4) 0.3167(3) 0.0235(8) Uani 1 1 d .
C4 C 0.3322(4) 0.0854(5) 0.2260(3) 0.0335(9) Uani 1 1 d .
H4A H 0.3565 0.0040 0.1715 0.040 Uiso 1 1 calc R
C5 C 0.1842(4) 0.1500(5) 0.2174(3) 0.0360(9) Uani 1 1 d .
H5A H 0.1070 0.1166 0.1545 0.043 Uiso 1 1 calc R
C6 C 0.1449(4) 0.2653(5) 0.3008(3) 0.0348(10) Uani 1 1 d .
H6A H 0.0414 0.3075 0.2931 0.042 Uiso 1 1 calc R
C7 C 0.2522(4) 0.3175(4) 0.3922(3) 0.0291(9) Uani 1 1 d .
H7A H 0.2232 0.3931 0.4485 0.035 Uiso 1 1 calc R
C8 C 0.4070(4) 0.2577(4) 0.4019(3) 0.0236(8) Uani 1 1 d .
C9 C 0.5443(4) 0.2816(4) 0.4874(3) 0.0254(8) Uani 1 1 d .
H9A H 0.5544 0.3645 0.5532 0.030 Uiso 1 1 calc R
C10 C 0.8349(4) 0.1928(6) 0.5106(4) 0.0470(11) Uani 1 1 d .
H10A H 0.8818 0.0806 0.5015 0.071 Uiso 1 1 calc R
H10B H 0.8374 0.2165 0.5929 0.071 Uiso 1 1 calc R
H10C H 0.8938 0.2812 0.4770 0.071 Uiso 1 1 calc R

loop_
_atom_site_aniso_label
_atom_site_aniso_U_11
_atom_site_aniso_U_22
_atom_site_aniso_U_33
_atom_site_aniso_U_23
_atom_site_aniso_U_13
_atom_site_aniso_U_12
Cr1 0.0406(5) 0.0175(4) 0.0207(5) 0.0037(4) 0.0058(4) 0.0009(4)
C1 0.0294(18) 0.0262(18) 0.029(2) 0.0060(17) 0.0021(16) 0.0003(15)
C2 0.038(2) 0.0271(18) 0.025(2) 0.0032(17) 0.0124(17) 0.0031(16)
C3 0.0342(19) 0.0200(17) 0.0166(19) 0.0040(15) 0.0045(15) 0.0008(14)
C4 0.049(2) 0.0304(19) 0.022(2) -0.0009(18) 0.0087(19) 0.0000(18)
C5 0.039(2) 0.043(2) 0.022(2) 0.0016(19) -0.0069(17) -0.0039(18)
C6 0.035(2) 0.038(2) 0.030(2) 0.0061(19) 0.0025(18) 0.0082(17)
C7 0.035(2) 0.0277(18) 0.025(2) 0.0036(17) 0.0039(17) 0.0069(16)
C8 0.0343(19) 0.0188(16) 0.018(2) 0.0064(15) 0.0042(16) 0.0004(14)
C9 0.036(2) 0.0185(16) 0.022(2) 0.0033(15) 0.0062(17) -0.0012(14)
C10 0.036(2) 0.052(3) 0.051(3) 0.003(2) 0.000(2) -0.0012(19)

loop_
_atom_type_symbol
_atom_type_description
_atom_type_scat_dispersion_real
_atom_type_scat_dispersion_imag
_atom_type_scat_source
C C 0.0033 0.0016 'International Tables Vol C Tables 4.2.6.8 and 6.1.1.4'
H H 0.0000 0.0000 'International Tables Vol C Tables 4.2.6.8 and 6.1.1.4'
Cr Cr 0.3209 0.6236 'International Tables Vol C Tables 4.2.6.8 and 6.1.1.4'

loop_
_geom_angle_atom_site_label_1
_geom_angle_atom_site_label_2
_geom_angle_atom_site_label_3
_geom_angle
_geom_angle_site_symmetry_1
_geom_angle_site_symmetry_3
C9 Cr1 C9 179.998(1) 3_656 .
C9 Cr1 C1 36.83(12) 3_656 3_656
C9 Cr1 C1 143.17(12) . 3_656
C9 Cr1 C1 143.17(12) 3_656 .
C9 Cr1 C1 36.83(12) . .
C1 Cr1 C1 180.0 3_656 .
C9 Cr1 C2 61.22(13) 3_656 3_656
C9 Cr1 C2 118.78(13) . 3_656
C1 Cr1 C2 36.40(13) 3_656 3_656
C1 Cr1 C2 143.60(13) . 3_656
C9 Cr1 C2 118.78(13) 3_656 .
C9 Cr1 C2 61.22(13) . .
C1 Cr1 C2 143.60(13) 3_656 .
C1 Cr1 C2 36.40(13) . .
C2 Cr1 C2 180.0 3_656 .
C9 Cr1 C3 59.93(12) 3_656 3_656
C9 Cr1 C3 120.07(12) . 3_656
C1 Cr1 C3 59.64(12) 3_656 3_656
C1 Cr1 C3 120.36(12) . 3_656
C2 Cr1 C3 35.87(12) 3_656 3_656
C2 Cr1 C3 144.13(12) . 3_656
C9 Cr1 C3 120.07(12) 3_656 .
C9 Cr1 C3 59.93(12) . .
C1 Cr1 C3 120.36(12) 3_656 .
C1 Cr1 C3 59.64(12) . .
C2 Cr1 C3 144.13(12) 3_656 .
C2 Cr1 C3 35.87(12) . .
C3 Cr1 C3 180.0 3_656 .
C9 Cr1 C8 36.06(12) 3_656 3_656
C9 Cr1 C8 143.94(12) . 3_656
C1 Cr1 C8 59.76(12) 3_656 3_656
C1 Cr1 C8 120.24(12) . 3_656
C2 Cr1 C8 59.64(12) 3_656 3_656
C2 Cr1 C8 120.36(12) . 3_656
C3 Cr1 C8 34.98(11) 3_656 3_656
C3 Cr1 C8 145.02(11) . 3_656
C9 Cr1 C8 143.94(12) 3_656 .
C9 Cr1 C8 36.06(12) . .
C1 Cr1 C8 120.24(12) 3_656 .
C1 Cr1 C8 59.76(12) . .
C2 Cr1 C8 120.37(12) 3_656 .
C2 Cr1 C8 59.63(12) . .
C3 Cr1 C8 145.02(11) 3_656 .
C3 Cr1 C8 34.98(11) . .
C8 Cr1 C8 180.0 3_656 .
C2 C1 C9 108.2(3) . .
C2 C1 C10 126.3(3) . .
C9 C1 C10 125.4(4) . .
C2 C1 Cr1 71.89(19) . .
C9 C1 Cr1 71.22(18) . .
C10 C1 Cr1 119.7(3) . .
C1 C2 C3 108.8(3) . .
C1 C2 Cr1 71.7(2) . .
C3 C2 Cr1 77.32(19) . .
C1 C2 H2A 125.2 . .
C3 C2 H2A 125.2 . .
Cr1 C2 H2A 125.2 . .
C4 C3 C2 133.1(3) . .
C4 C3 C8 119.6(3) . .
C2 C3 C8 107.2(3) . .
C4 C3 Cr1 123.0(2) . .
C2 C3 Cr1 66.81(19) . .
C8 C3 Cr1 72.54(19) . .
C5 C4 C3 119.2(3) . .
C5 C4 H4A 120.4 . .
C3 C4 H4A 120.4 . .
C4 C5 C6 120.9(4) . .
C4 C5 H5A 119.5 . .
C6 C5 H5A 119.5 . .
C7 C6 C5 121.5(3) . .
C7 C6 H6A 119.2 . .
C5 C6 H6A 119.2 . .
C6 C7 C8 119.1(3) . .
C6 C7 H7A 120.5 . .
C8 C7 H7A 120.5 . .
C7 C8 C3 119.5(3) . .
C7 C8 C9 133.2(3) . .
C3 C8 C9 107.2(3) . .
C7 C8 Cr1 124.1(2) . .
C3 C8 Cr1 72.48(18) . .
C9 C8 Cr1 66.26(17) . .
C1 C9 C8 108.1(3) . .
C1 C9 Cr1 71.95(19) . .
C8 C9 Cr1 77.68(19) . .
C1 C9 H9A 125.4 . .
C8 C9 H9A 125.4 . .
Cr1 C9 H9A 125.4 . .
C1 C10 H10A 109.5 . .
C1 C10 H10B 109.5 . .
H10A C10 H10B 109.5 . .
C1 C10 H10C 109.5 . .
H10A C10 H10C 109.5 . .
H10B C10 H10C 109.5 . .

loop_
_geom_bond_atom_site_label_1
_geom_bond_atom_site_label_2
_geom_bond_distance
_geom_bond_site_symmetry_2
Cr1 C9 2.243(3) 3_656
Cr1 C9 2.243(3) .
Cr1 C1 2.253(3) 3_656
Cr1 C1 2.253(3) .
Cr1 C2 2.255(3) 3_656
Cr1 C2 2.255(3) .
Cr1 C3 2.393(3) 3_656
Cr1 C3 2.393(3) .
Cr1 C8 2.394(3) 3_656
Cr1 C8 2.394(3) .
C1 C2 1.408(5) .
C1 C9 1.420(5) .
C1 C10 1.499(5) .
C2 C3 1.438(5) .
C2 H2A 1.0000 .
C3 C4 1.408(5) .
C3 C8 1.439(5) .
C4 C5 1.372(5) .
C4 H4A 0.9500 .
C5 C6 1.412(5) .
C5 H5A 0.9500 .
C6 C7 1.365(5) .
C6 H6A 0.9500 .
C7 C8 1.413(5) .
C7 H7A 0.9500 .
C8 C9 1.442(5) .
C9 H9A 1.0000 .
C10 H10A 0.9800 .
C10 H10B 0.9800 .
C10 H10C 0.9800 .
